data_8000458
loop_
_publ_author_name
'Liu, Bin'
'Liu, Hao'
'Zhang, Houyu'
'Di, Qi'
'Zhang, Hongyu'

_publ_section_title
;
 Crystal Engineering of a Hydrazone Molecule toward High Elasticity and
 Bright Luminescence
;
_journal_name_full 'The Journal of Physical Chemistry Letters'
_journal_page_first 9178
_journal_page_last 9183
_journal_paper_doi 10.1021/acs.jpclett.0c02623
_journal_year 2020
_chemical_formula_moiety '2(C16 H16 Cl N3 O)'
_chemical_formula_sum 'C32 H32 Cl2 N6 O2'
_chemical_formula_weight 603.54
_space_group_crystal_system orthorhombic
_space_group_IT_number 61
_space_group_name_Hall '-P 2ac 2ab'
_space_group_name_H-M_alt 'P b c a'
_atom_sites_solution_hydrogens geom
_atom_sites_solution_primary direct
_atom_sites_solution_secondary difmap
_audit_creation_date 2019-07-04
_audit_creation_method
;
Olex2 1.2
(compiled 2018.05.29 svn.r3508 for OlexSys, GUI svn.r5506)
;
_cell_angle_alpha 90.00
_cell_angle_beta 90.00
_cell_angle_gamma 90.00
_cell_formula_units_Z 8
_cell_length_a 11.3576(10)
_cell_length_b 8.0121(6)
_cell_length_c 67.179(6)
_cell_measurement_reflns_used 9881
_cell_measurement_temperature 100(2)
_cell_measurement_theta_max 26.671
_cell_measurement_theta_min 3.033
_cell_volume 6113.2(9)
_computing_cell_refinement 'SAINT V8.38A (?, 2016)'
_computing_data_reduction 'SAINT V8.38A (?, 2016)'
_computing_molecular_graphics 'Olex2 (Dolomanov et al., 2009)'
_computing_publication_material 'Olex2 (Dolomanov et al., 2009)'
_computing_structure_refinement 'XL (Sheldrick, 2008)'
_computing_structure_solution 'XS (Sheldrick, 2008)'
_diffrn_ambient_temperature 99.98
_diffrn_measured_fraction_theta_full 0.999
_diffrn_measured_fraction_theta_max 0.999
_diffrn_measurement_device_type 'Bruker APEX-II CCD'
_diffrn_measurement_method '\f and \w scans'
_diffrn_radiation_monochromator graphite
_diffrn_radiation_type MoK\a
_diffrn_radiation_wavelength 0.71073
_diffrn_reflns_av_R_equivalents 0.0643
_diffrn_reflns_av_unetI/netI 0.0234
_diffrn_reflns_limit_h_max 13
_diffrn_reflns_limit_h_min -13
_diffrn_reflns_limit_k_max 9
_diffrn_reflns_limit_k_min -9
_diffrn_reflns_limit_l_max 79
_diffrn_reflns_limit_l_min -79
_diffrn_reflns_number 84796
_diffrn_reflns_theta_full 25.00
_diffrn_reflns_theta_max 25.00
_diffrn_reflns_theta_min 3.02
_diffrn_source 'fine-focus sealed tube'
_diffrn_standards_number 0
_exptl_absorpt_coefficient_mu 0.252
_exptl_absorpt_correction_type none
_exptl_crystal_colour green
_exptl_crystal_colour_primary green
_exptl_crystal_density_diffrn 1.312
_exptl_crystal_density_method 'not measured'
_exptl_crystal_description block
_exptl_crystal_F_000 2528
_refine_diff_density_max 0.291
_refine_diff_density_min -0.401
_refine_diff_density_rms 0.068
_refine_ls_extinction_method none
_refine_ls_goodness_of_fit_ref 1.246
_refine_ls_hydrogen_treatment constr
_refine_ls_matrix_type full
_refine_ls_number_parameters 383
_refine_ls_number_reflns 5390
_refine_ls_number_restraints 0
_refine_ls_restrained_S_all 1.246
_refine_ls_R_factor_all 0.0839
_refine_ls_R_factor_gt 0.0790
_refine_ls_shift/su_max 0.002
_refine_ls_shift/su_mean 0.000
_refine_ls_structure_factor_coef Fsqd
_refine_ls_weighting_details 'calc w=1/[\s^2^(Fo^2^)+(0.0000P)^2^+23.8717P] where P=(Fo^2^+2Fc^2^)/3'
_refine_ls_weighting_scheme calc
_refine_ls_wR_factor_gt 0.1588
_refine_ls_wR_factor_ref 0.1607
_reflns_number_gt 4943
_reflns_number_total 5390
_reflns_threshold_expression >2sigma(I)
_cod_data_source_file jz0c02623_si_002.cif
_cod_data_source_block Cry-B
_cod_database_code 8000458
_olex2_refinement_description
;
1. Fixed Uiso
 At 1.2 times of:
  All C(H) groups, All N(H) groups
 At 1.5 times of:
  All C(H,H,H) groups
2.a Aromatic/amide H refined with riding coordinates:
 N2(H2), N8(H8), C10(H10), C11(H11), C14(H14), C16(H16), C19(H19), C20(H20),
 C23(H23), C24(H24), C26(H26), C27(H27), C28(H28), C30(H30), C31(H31), C34(H34),
  C35(H35), C36(H36), C37(H37), C39(H39)
2.b Idealised Me refined as rotating group:
 C13(H13A,H13B,H13C), C22(H22A,H22B,H22C), C33(H33A,H33B,H33C), C40(H40A,H40B,
 H40C)
;
_olex2_submission_special_instructions 'No special instructions were received'

loop_
_space_group_symop_id
_space_group_symop_operation_xyz
1 'x, y, z'
2 '-x+1/2, -y, z+1/2'
3 'x+1/2, -y+1/2, -z'
4 '-x, y+1/2, -z+1/2'
5 '-x, -y, -z'
6 'x-1/2, y, -z-1/2'
7 '-x-1/2, y-1/2, z'
8 'x, -y-1/2, z-1/2'

loop_
_atom_site_label
_atom_site_type_symbol
_atom_site_fract_x
_atom_site_fract_y
_atom_site_fract_z
_atom_site_U_iso_or_equiv
_atom_site_adp_type
_atom_site_occupancy
_atom_site_calc_flag
_atom_site_disorder_assembly
_atom_site_disorder_group
_atom_site_refinement_flags_posn
Cl1 Cl 0.70560(12) 0.19152(16) 0.073798(16) 0.0468(3) Uani 1 d . . .
Cl2 Cl 0.06055(12) -0.2075(2) 0.167201(18) 0.0572(4) Uani 1 d . . .
O1 O 0.6229(2) -0.1772(4) 0.16215(4) 0.0298(7) Uani 1 d . . .
N2 N 0.7710(3) 0.0009(4) 0.17068(4) 0.0269(8) Uani 1 d . . .
H2 H 0.8190 0.0804 0.1667 0.032 Uiso 1 calc . . R
N3 N 0.7743(3) -0.0541(4) 0.19031(4) 0.0247(7) Uani 1 d . . .
N4 N 0.2586(3) 0.2369(4) 0.06492(4) 0.0268(7) Uani 1 d . . .
O5 O 0.1344(3) 0.3690(4) 0.09566(4) 0.0322(7) Uani 1 d . . .
C6 C 0.3896(4) 0.3525(5) -0.00588(5) 0.0242(8) Uani 1 d . . .
N7 N 0.4014(3) 0.4082(4) -0.02508(5) 0.0293(8) Uani 1 d . . .
N8 N 0.2381(3) 0.1512(4) 0.08256(4) 0.0267(8) Uani 1 d . . .
H8 H 0.2691 0.0519 0.0845 0.032 Uiso 1 calc . . R
C9 C 0.3593(3) 0.2395(5) 0.03387(5) 0.0214(8) Uani 1 d . . .
C10 C 0.2840(4) 0.3576(5) 0.02547(6) 0.0246(9) Uani 1 d . . .
H10 H 0.2211 0.4003 0.0333 0.030 Uiso 1 calc . . R
C11 C 0.3392(3) 0.1741(5) 0.05386(5) 0.0237(8) Uani 1 d . . .
H11 H 0.3861 0.0846 0.0587 0.028 Uiso 1 calc . . R
C12 C 0.7050(4) 0.1136(5) 0.09814(6) 0.0314(10) Uani 1 d . . .
C13 C 0.4900(4) 0.3369(6) -0.03809(6) 0.0344(10) Uani 1 d . . .
H13A H 0.5680 0.3515 -0.0321 0.052 Uiso 1 calc . . GR
H13B H 0.4876 0.3934 -0.0510 0.052 Uiso 1 calc . . GR
H13C H 0.4742 0.2177 -0.0399 0.052 Uiso 1 calc . . GR
C14 C 0.4659(3) 0.2329(5) 0.00237(5) 0.0227(8) Uani 1 d . . .
H14 H 0.5283 0.1886 -0.0054 0.027 Uiso 1 calc . . R
C15 C 0.6942(3) -0.0678(5) 0.15772(6) 0.0248(9) Uani 1 d . . .
C16 C 0.8504(3) 0.0227(5) 0.20103(6) 0.0246(9) Uani 1 d . . .
H16 H 0.8998 0.1036 0.1949 0.030 Uiso 1 calc . . R
C17 C 0.1697(4) 0.2225(5) 0.09670(6) 0.0291(9) Uani 1 d . . .
C18 C 0.8841(4) -0.0490(5) 0.26398(6) 0.0266(9) Uani 1 d . . .
C19 C 0.2976(4) 0.4143(5) 0.00633(6) 0.0257(9) Uani 1 d . . .
H19 H 0.2448 0.4957 0.0012 0.031 Uiso 1 calc . . R
C20 C 0.7858(4) -0.1126(5) 0.23286(6) 0.0262(9) Uani 1 d . . .
H20 H 0.7255 -0.1700 0.2259 0.031 Uiso 1 calc . . R
C21 C 0.8633(3) -0.0104(5) 0.22235(5) 0.0228(8) Uani 1 d . . .
C22 C 0.3217(4) 0.5331(6) -0.03291(6) 0.0337(10) Uani 1 d . . .
H22A H 0.2408 0.4909 -0.0324 0.051 Uiso 1 calc . . GR
H22B H 0.3426 0.5580 -0.0467 0.051 Uiso 1 calc . . GR
H22C H 0.3278 0.6351 -0.0249 0.051 Uiso 1 calc . . GR
C23 C 0.1122(4) -0.0533(5) 0.11146(6) 0.0304(9) Uani 1 d . . .
H23 H 0.1094 -0.0999 0.0985 0.036 Uiso 1 calc . . R
C24 C 0.4506(3) 0.1789(5) 0.02193(5) 0.0234(8) Uani 1 d . . .
H24 H 0.5035 0.0988 0.0273 0.028 Uiso 1 calc . . R
N25 N 0.8927(3) -0.0663(5) 0.28436(5) 0.0359(9) Uani 1 d . . .
C26 C 0.9634(3) 0.0510(5) 0.25334(6) 0.0275(9) Uani 1 d . . .
H26 H 1.0253 0.1063 0.2602 0.033 Uiso 1 calc . . R
C27 C 0.8068(4) 0.1194(6) 0.10919(6) 0.0337(10) Uani 1 d . . .
H27 H 0.8774 0.1622 0.1036 0.040 Uiso 1 calc . . R
C28 C 0.7949(4) -0.1320(5) 0.25318(6) 0.0290(9) Uani 1 d . . .
H28 H 0.7406 -0.2020 0.2600 0.035 Uiso 1 calc . . R
C29 C 0.7018(4) -0.0002(5) 0.13682(6) 0.0247(8) Uani 1 d . . .
C30 C 0.0869(4) -0.1522(6) 0.12799(7) 0.0372(11) Uani 1 d . . .
H30 H 0.0669 -0.2665 0.1264 0.045 Uiso 1 calc . . R
C31 C 0.1421(4) 0.1825(6) 0.13304(6) 0.0334(10) Uani 1 d . . .
H31 H 0.1591 0.2977 0.1347 0.040 Uiso 1 calc . . R
C32 C 0.1416(3) 0.1141(5) 0.11403(6) 0.0269(9) Uani 1 d . . .
C33 C 0.9866(4) 0.0171(7) 0.29510(6) 0.0445(12) Uani 1 d . . .
H33A H 1.0628 -0.0174 0.2896 0.067 Uiso 1 calc . . GR
H33B H 0.9825 -0.0131 0.3092 0.067 Uiso 1 calc . . GR
H33C H 0.9778 0.1382 0.2937 0.067 Uiso 1 calc . . GR
C34 C 0.8046(4) 0.0619(6) 0.12868(6) 0.0309(10) Uani 1 d . . .
H34 H 0.8743 0.0652 0.1365 0.037 Uiso 1 calc . . R
C35 C 0.6026(4) 0.0492(6) 0.10567(6) 0.0345(10) Uani 1 d . . .
H35 H 0.5333 0.0457 0.0978 0.041 Uiso 1 calc . . R
C36 C 0.9521(3) 0.0697(5) 0.23293(6) 0.0266(9) Uani 1 d . . .
H36 H 1.0062 0.1390 0.2260 0.032 Uiso 1 calc . . R
C37 C 0.6015(4) -0.0108(6) 0.12504(6) 0.0329(10) Uani 1 d . . .
H37 H 0.5318 -0.0594 0.1303 0.039 Uiso 1 calc . . R
C38 C 0.0915(4) -0.0811(7) 0.14680(7) 0.0386(11) Uani 1 d . . .
C39 C 0.1179(4) 0.0844(7) 0.14959(6) 0.0374(11) Uani 1 d . . .
H39 H 0.1197 0.1310 0.1626 0.045 Uiso 1 calc . . R
C40 C 0.7998(4) -0.1455(7) 0.29565(6) 0.0443(12) Uani 1 d . . .
H40A H 0.7249 -0.0896 0.2929 0.066 Uiso 1 calc . . GR
H40B H 0.8175 -0.1373 0.3099 0.066 Uiso 1 calc . . GR
H40C H 0.7942 -0.2633 0.2918 0.066 Uiso 1 calc . . GR

loop_
_atom_site_aniso_label
_atom_site_aniso_U_11
_atom_site_aniso_U_22
_atom_site_aniso_U_33
_atom_site_aniso_U_23
_atom_site_aniso_U_13
_atom_site_aniso_U_12
Cl1 0.0723(9) 0.0489(7) 0.0192(5) 0.0075(5) -0.0028(5) 0.0027(7)
Cl2 0.0488(7) 0.0868(11) 0.0360(6) 0.0361(7) 0.0056(5) -0.0044(7)
O1 0.0341(16) 0.0329(16) 0.0225(14) 0.0054(13) -0.0028(12) -0.0014(14)
N2 0.033(2) 0.0334(19) 0.0145(15) 0.0065(14) -0.0014(14) -0.0032(16)
N3 0.0312(19) 0.0292(18) 0.0137(14) 0.0033(14) -0.0025(13) 0.0023(15)
N4 0.0383(19) 0.0245(17) 0.0175(15) 0.0061(14) 0.0027(15) -0.0009(15)
O5 0.0405(17) 0.0280(16) 0.0281(15) 0.0047(12) 0.0068(13) 0.0027(14)
C6 0.031(2) 0.023(2) 0.0183(18) -0.0011(16) -0.0016(16) -0.0055(17)
N7 0.040(2) 0.0300(19) 0.0178(16) 0.0047(14) 0.0010(15) 0.0051(16)
N8 0.041(2) 0.0198(17) 0.0194(15) 0.0071(14) 0.0053(15) -0.0001(15)
C9 0.030(2) 0.0173(18) 0.0169(18) -0.0014(15) 0.0008(16) -0.0026(16)
C10 0.031(2) 0.020(2) 0.0222(19) -0.0022(16) 0.0022(16) 0.0023(17)
C11 0.030(2) 0.0193(19) 0.0213(19) 0.0042(16) -0.0017(16) -0.0012(17)
C12 0.049(3) 0.027(2) 0.0179(19) -0.0001(17) -0.0025(18) 0.004(2)
C13 0.040(2) 0.042(3) 0.021(2) 0.0035(19) 0.0054(18) -0.001(2)
C14 0.028(2) 0.0223(19) 0.0177(18) -0.0022(16) 0.0061(16) -0.0025(17)
C15 0.028(2) 0.025(2) 0.022(2) 0.0014(17) -0.0021(16) 0.0067(18)
C16 0.028(2) 0.025(2) 0.0206(19) 0.0027(16) -0.0011(16) 0.0010(17)
C17 0.030(2) 0.030(2) 0.027(2) 0.0031(18) -0.0008(17) -0.0022(19)
C18 0.034(2) 0.028(2) 0.0174(19) 0.0031(16) -0.0024(17) 0.0082(18)
C19 0.034(2) 0.022(2) 0.0210(19) 0.0021(16) -0.0013(17) 0.0052(18)
C20 0.031(2) 0.021(2) 0.027(2) 0.0009(17) -0.0082(17) -0.0016(17)
C21 0.028(2) 0.023(2) 0.0165(18) -0.0015(16) -0.0026(15) 0.0034(17)
C22 0.045(3) 0.037(2) 0.020(2) 0.0098(18) -0.0053(18) 0.001(2)
C23 0.032(2) 0.035(2) 0.024(2) 0.0065(18) -0.0019(18) -0.0015(19)
C24 0.026(2) 0.0220(19) 0.0218(19) 0.0015(16) -0.0024(16) -0.0011(17)
N25 0.048(2) 0.047(2) 0.0132(16) 0.0006(16) -0.0023(15) -0.0016(19)
C26 0.025(2) 0.035(2) 0.022(2) -0.0045(18) -0.0037(16) 0.0010(18)
C27 0.040(2) 0.041(3) 0.021(2) 0.0021(19) 0.0028(18) -0.003(2)
C28 0.033(2) 0.028(2) 0.027(2) 0.0077(17) -0.0022(18) -0.0036(18)
C29 0.032(2) 0.023(2) 0.0193(19) 0.0009(16) -0.0053(16) 0.0027(17)
C30 0.033(2) 0.041(3) 0.037(2) 0.014(2) -0.001(2) -0.006(2)
C31 0.030(2) 0.044(3) 0.026(2) -0.001(2) 0.0022(18) -0.003(2)
C32 0.025(2) 0.033(2) 0.023(2) 0.0057(18) 0.0026(16) -0.0009(18)
C33 0.050(3) 0.063(3) 0.020(2) -0.007(2) -0.008(2) 0.012(3)
C34 0.029(2) 0.044(3) 0.020(2) -0.0025(19) -0.0046(17) 0.002(2)
C35 0.039(2) 0.039(3) 0.025(2) 0.0074(19) -0.0143(19) 0.000(2)
C36 0.025(2) 0.028(2) 0.027(2) 0.0020(18) 0.0029(17) -0.0005(18)
C37 0.032(2) 0.040(3) 0.026(2) 0.0123(19) -0.0064(18) -0.003(2)
C38 0.026(2) 0.058(3) 0.032(2) 0.020(2) -0.0006(18) -0.002(2)
C39 0.028(2) 0.064(3) 0.020(2) 0.008(2) 0.0017(17) -0.001(2)
C40 0.060(3) 0.051(3) 0.022(2) 0.008(2) 0.005(2) 0.007(3)

loop_
_atom_type_symbol
_atom_type_description
_atom_type_scat_dispersion_real
_atom_type_scat_dispersion_imag
_atom_type_scat_source
C C 0.0033 0.0016 'International Tables Vol C Tables 4.2.6.8 and 6.1.1.4'
H H 0.0000 0.0000 'International Tables Vol C Tables 4.2.6.8 and 6.1.1.4'
Cl Cl 0.1484 0.1585 'International Tables Vol C Tables 4.2.6.8 and 6.1.1.4'
N N 0.0061 0.0033 'International Tables Vol C Tables 4.2.6.8 and 6.1.1.4'
O O 0.0106 0.0060 'International Tables Vol C Tables 4.2.6.8 and 6.1.1.4'

loop_
_geom_angle_atom_site_label_1
_geom_angle_atom_site_label_2
_geom_angle_atom_site_label_3
_geom_angle
_geom_angle_site_symmetry_1
_geom_angle_site_symmetry_3
_geom_angle_publ_flag
C15 N2 N3 120.0(3) . . ?
C16 N3 N2 113.5(3) . . ?
C11 N4 N8 114.8(3) . . ?
N7 C6 C14 122.2(4) . . ?
N7 C6 C19 120.1(4) . . ?
C14 C6 C19 117.7(3) . . ?
C6 N7 C13 120.4(3) . . ?
C6 N7 C22 120.4(3) . . ?
C22 N7 C13 119.2(3) . . ?
C17 N8 N4 119.1(3) . . ?
C10 C9 C11 121.3(4) . . ?
C10 C9 C24 117.3(3) . . ?
C24 C9 C11 121.2(3) . . ?
C19 C10 C9 122.3(4) . . ?
N4 C11 C9 120.2(4) . . ?
C27 C12 Cl1 119.3(3) . . ?
C35 C12 Cl1 118.9(3) . . ?
C35 C12 C27 121.8(4) . . ?
C24 C14 C6 120.4(4) . . ?
O1 C15 N2 124.1(4) . . ?
O1 C15 C29 121.3(4) . . ?
N2 C15 C29 114.6(3) . . ?
N3 C16 C21 122.0(4) . . ?
O5 C17 N8 123.0(4) . . ?
O5 C17 C32 121.8(4) . . ?
N8 C17 C32 115.2(4) . . ?
N25 C18 C26 121.2(4) . . ?
N25 C18 C28 120.9(4) . . ?
C26 C18 C28 117.9(3) . . ?
C10 C19 C6 120.6(4) . . ?
C28 C20 C21 121.4(4) . . ?
C20 C21 C16 122.6(4) . . ?
C36 C21 C16 119.3(4) . . ?
C36 C21 C20 118.0(3) . . ?
C32 C23 C30 119.9(4) . . ?
C14 C24 C9 121.7(4) . . ?
C18 N25 C33 120.0(4) . . ?
C18 N25 C40 120.8(4) . . ?
C40 N25 C33 118.5(3) . . ?
C36 C26 C18 120.5(4) . . ?
C12 C27 C34 118.9(4) . . ?
C20 C28 C18 120.6(4) . . ?
C34 C29 C15 123.1(3) . . ?
C34 C29 C37 119.3(4) . . ?
C37 C29 C15 117.5(4) . . ?
C38 C30 C23 119.0(4) . . ?
C32 C31 C39 120.8(4) . . ?
C23 C32 C17 121.1(4) . . ?
C31 C32 C17 119.2(4) . . ?
C31 C32 C23 119.6(4) . . ?
C29 C34 C27 120.5(4) . . ?
C12 C35 C37 119.0(4) . . ?
C26 C36 C21 121.5(4) . . ?
C35 C37 C29 120.4(4) . . ?
C30 C38 Cl2 118.1(4) . . ?
C39 C38 Cl2 119.9(4) . . ?
C39 C38 C30 122.0(4) . . ?
C38 C39 C31 118.7(4) . . ?

loop_
_geom_bond_atom_site_label_1
_geom_bond_atom_site_label_2
_geom_bond_distance
_geom_bond_site_symmetry_2
_geom_bond_publ_flag
Cl1 C12 1.751(4) . ?
Cl2 C38 1.740(4) . ?
O1 C15 1.230(5) . ?
N2 N3 1.391(4) . ?
N2 C15 1.350(5) . ?
N3 C16 1.282(5) . ?
N4 N8 1.390(4) . ?
N4 C11 1.282(5) . ?
O5 C17 1.242(5) . ?
C6 N7 1.372(5) . ?
C6 C14 1.406(6) . ?
C6 C19 1.418(5) . ?
N7 C13 1.449(5) . ?
N7 C22 1.448(5) . ?
N8 C17 1.353(5) . ?
C9 C10 1.394(5) . ?
C9 C11 1.460(5) . ?
C9 C24 1.398(5) . ?
C10 C19 1.373(5) . ?
C12 C27 1.374(6) . ?
C12 C35 1.369(6) . ?
C14 C24 1.394(5) . ?
C15 C29 1.507(5) . ?
C16 C21 1.464(5) . ?
C17 C32 1.487(5) . ?
C18 N25 1.380(5) . ?
C18 C26 1.401(6) . ?
C18 C28 1.412(6) . ?
C20 C21 1.394(6) . ?
C20 C28 1.378(5) . ?
C21 C36 1.391(5) . ?
C23 C30 1.394(6) . ?
C23 C32 1.392(6) . ?
N25 C33 1.450(6) . ?
N25 C40 1.446(6) . ?
C26 C36 1.385(5) . ?
C27 C34 1.388(6) . ?
C29 C34 1.382(6) . ?
C29 C37 1.389(6) . ?
C30 C38 1.387(7) . ?
C31 C32 1.390(6) . ?
C31 C39 1.389(6) . ?
C35 C37 1.388(6) . ?
C38 C39 1.373(7) . ?
